data_4311933
loop_
_publ_author_name
'Florian Paulat'
'Torben Kuschel'
'Christian N\"ather'
'V. K. K. Praneeth'
'Ole Sander'
'Nicolai Lehnert'

_publ_section_title
;
 Spectroscopic Properties and Electronic Structure of
 Pentammineruthenium(II) Dinitrogen Oxide and Corresponding Nitrosyl
 Complexes: Binding Mode of N2O and Reactivity
;
_journal_name_full 'Inorganic Chemistry'
_journal_page_first 6979
_journal_page_last 6994
_journal_paper_doi 10.1021/ic049302i
_journal_volume 43
_journal_year 2004
_chemical_formula_sum 'Br3 H17 N6 O2 Ru'
_chemical_formula_weight 474.00
_chemical_name_systematic
; 
 ? 
;
_space_group_IT_number 62
_symmetry_cell_setting orthorhombic
_symmetry_space_group_name_Hall '-P 2ac 2n'
_symmetry_space_group_name_H-M 'P n m a'
_atom_sites_solution_hydrogens geom
_atom_sites_solution_primary direct
_atom_sites_solution_secondary difmap
_audit_creation_method SHELXL-97
_cell_angle_alpha 90.00
_cell_angle_beta 90.00
_cell_angle_gamma 90.00
_cell_formula_units_Z 4
_cell_length_a 12.2337(6)
_cell_length_b 6.9982(4)
_cell_length_c 14.5637(10)
_cell_measurement_temperature 150(2)
_cell_volume 1246.85(13)
_computing_structure_refinement 'SHELXL-97 (Sheldrick, 1997)'
_computing_structure_solution 'SHELXS-97 (Sheldrick, 1990)'
_diffrn_ambient_temperature 150(2)
_diffrn_measured_fraction_theta_full 0.999
_diffrn_measured_fraction_theta_max 0.999
_diffrn_radiation_monochromator graphite
_diffrn_radiation_source 'fine-focus sealed tube'
_diffrn_radiation_type MoK\a
_diffrn_radiation_wavelength 0.71073
_diffrn_reflns_av_R_equivalents 0.0315
_diffrn_reflns_av_sigmaI/netI 0.0278
_diffrn_reflns_limit_h_max 3
_diffrn_reflns_limit_h_min -16
_diffrn_reflns_limit_k_max 2
_diffrn_reflns_limit_k_min -9
_diffrn_reflns_limit_l_max 19
_diffrn_reflns_limit_l_min -19
_diffrn_reflns_number 5088
_diffrn_reflns_theta_full 28.11
_diffrn_reflns_theta_max 28.11
_diffrn_reflns_theta_min 2.17
_exptl_absorpt_coefficient_mu 10.854
_exptl_crystal_density_diffrn 2.525
_exptl_crystal_density_method 'not measured'
_exptl_crystal_F_000 896
_refine_diff_density_max 0.825
_refine_diff_density_min -0.800
_refine_diff_density_rms 0.150
_refine_ls_extinction_coef 0.0021(3)
_refine_ls_extinction_expression Fc^*^=kFc[1+0.001xFc^2^\l^3^/sin(2\q)]^-1/4^
_refine_ls_extinction_method SHELXL
_refine_ls_goodness_of_fit_ref 1.034
_refine_ls_hydrogen_treatment mixed
_refine_ls_matrix_type full
_refine_ls_number_parameters 81
_refine_ls_number_reflns 1646
_refine_ls_number_restraints 0
_refine_ls_restrained_S_all 1.034
_refine_ls_R_factor_all 0.0548
_refine_ls_R_factor_gt 0.0292
_refine_ls_shift/su_max 0.027
_refine_ls_shift/su_mean 0.001
_refine_ls_structure_factor_coef Fsqd
_refine_ls_weighting_details 'calc w=1/[\s^2^(Fo^2^)+(0.0414P)^2^+2.5360P] where P=(Fo^2^+2Fc^2^)/3'
_refine_ls_weighting_scheme calc
_refine_ls_wR_factor_gt 0.0757
_refine_ls_wR_factor_ref 0.0842
_reflns_number_gt 1239
_reflns_number_total 1646
_reflns_threshold_expression >2sigma(I)
_cod_data_source_file ic049302isi20040528_115557.cif
_cod_data_source_block nico4
_cod_original_formula_sum 'H17 Br3 N6 O2 Ru'
_cod_database_code 4311933

loop_
_symmetry_equiv_pos_as_xyz
'x, y, z'
'-x+1/2, -y, z+1/2'
'-x, y+1/2, -z'
'x+1/2, -y+1/2, -z+1/2'
'-x, -y, -z'
'x-1/2, y, -z-1/2'
'x, -y-1/2, z'
'-x-1/2, y-1/2, z-1/2'

loop_
_atom_site_label
_atom_site_type_symbol
_atom_site_fract_x
_atom_site_fract_y
_atom_site_fract_z
_atom_site_U_iso_or_equiv
_atom_site_adp_type
_atom_site_occupancy
_atom_site_symmetry_multiplicity
_atom_site_calc_flag
_atom_site_refinement_flags
_atom_site_disorder_assembly
_atom_site_disorder_group
Ru1 Ru 0.77876(4) 0.7500 0.60168(3) 0.03054(15) Uani 1 2 d S . .
N1 N 0.8738(3) 0.5527(6) 0.6451(2) 0.0416(8) Uani 1 1 d . . .
O1 O 0.9272(6) 0.4521(12) 0.6684(5) 0.0553(18) Uani 0.50 1 d P . .
N2 N 0.6704(3) 0.5436(6) 0.5525(3) 0.0422(9) Uani 1 1 d . . .
H2A H 0.6644 0.4475 0.5942 0.063 Uiso 1 1 calc R . .
H2B H 0.6959 0.4958 0.4985 0.063 Uiso 1 1 calc R . .
H2C H 0.6036 0.5976 0.5433 0.063 Uiso 1 1 calc R . .
Br1 Br 0.61593(6) 0.7500 0.95646(5) 0.04359(19) Uani 1 2 d S . .
Br2 Br 0.43151(6) 0.7500 0.63787(5) 0.0595(3) Uani 1 2 d S . .
Br3 Br 0.3336(8) 0.7500 0.2612(3) 0.0674(11) Uani 0.78(3) 2 d SP . .
Br3' Br 0.359(2) 0.7500 0.2636(9) 0.081(4) Uani 0.22(3) 2 d SP . .
N3 N 0.6938(4) 0.7500 0.7268(3) 0.0371(12) Uani 1 2 d S . .
H3A H 0.6698 0.8703 0.7393 0.056 Uiso 0.50 1 calc PR . .
H3B H 0.7391 0.7102 0.7725 0.056 Uiso 0.50 1 calc PR . .
H3C H 0.6355 0.6695 0.7229 0.056 Uiso 0.50 1 calc PR . .
N4 N 0.8512(5) 0.7500 0.4714(3) 0.0446(14) Uani 1 2 d S . .
H4A H 0.8044 0.8032 0.4300 0.067 Uiso 0.50 1 calc PR . .
H4B H 0.8664 0.6277 0.4544 0.067 Uiso 0.50 1 calc PR . .
H4C H 0.9142 0.8191 0.4731 0.067 Uiso 0.50 1 calc PR . .
O2 O 0.5936(6) 0.7500 0.3847(4) 0.090(2) Uani 1 2 d S . .
H1O2 H 0.5468 0.6702 0.3720 0.135 Uiso 1 1 d R . .

loop_
_atom_site_aniso_label
_atom_site_aniso_U_11
_atom_site_aniso_U_22
_atom_site_aniso_U_33
_atom_site_aniso_U_23
_atom_site_aniso_U_13
_atom_site_aniso_U_12
Ru1 0.0285(2) 0.0418(3) 0.0213(2) 0.000 0.00029(17) 0.000
N1 0.044(2) 0.044(2) 0.0362(18) -0.0017(17) 0.0006(16) 0.006(2)
O1 0.058(4) 0.059(4) 0.049(4) 0.005(4) -0.010(3) 0.016(4)
N2 0.0417(19) 0.044(2) 0.0407(18) -0.0018(17) -0.0038(16) -0.0012(19)
Br1 0.0420(4) 0.0461(4) 0.0427(3) 0.000 -0.0026(3) 0.000
Br2 0.0405(4) 0.0923(7) 0.0458(4) 0.000 0.0042(3) 0.000
Br3 0.118(2) 0.0419(11) 0.0426(12) 0.000 0.0236(15) 0.000
Br3' 0.111(7) 0.076(6) 0.057(5) 0.000 -0.043(8) 0.000
N3 0.036(3) 0.048(3) 0.027(2) 0.000 0.003(2) 0.000
N4 0.048(3) 0.058(4) 0.028(2) 0.000 0.008(2) 0.000
O2 0.111(6) 0.090(5) 0.070(4) 0.000 -0.037(4) 0.000

loop_
_atom_type_symbol
_atom_type_description
_atom_type_scat_dispersion_real
_atom_type_scat_dispersion_imag
_atom_type_scat_source
N N 0.0061 0.0033 'International Tables Vol C Tables 4.2.6.8 and 6.1.1.4'
H H 0.0000 0.0000 'International Tables Vol C Tables 4.2.6.8 and 6.1.1.4'
O O 0.0106 0.0060 'International Tables Vol C Tables 4.2.6.8 and 6.1.1.4'
Br Br -0.2901 2.4595 'International Tables Vol C Tables 4.2.6.8 and 6.1.1.4'
Ru Ru -1.2594 0.8363 'International Tables Vol C Tables 4.2.6.8 and 6.1.1.4'

loop_
_geom_angle_atom_site_label_1
_geom_angle_atom_site_label_2
_geom_angle_atom_site_label_3
_geom_angle
_geom_angle_site_symmetry_1
_geom_angle_site_symmetry_3
_geom_angle_publ_flag
N1 Ru1 N1 92.5(2) 7_575 . ?
N1 Ru1 N2 177.55(17) 7_575 . ?
N1 Ru1 N2 89.99(17) . . ?
N1 Ru1 N2 89.99(17) 7_575 7_575 ?
N1 Ru1 N2 177.55(17) . 7_575 ?
N2 Ru1 N2 87.6(2) . 7_575 ?
N1 Ru1 N4 92.44(16) 7_575 . ?
N1 Ru1 N4 92.44(16) . . ?
N2 Ru1 N4 87.57(16) . . ?
N2 Ru1 N4 87.57(16) 7_575 . ?
N1 Ru1 N3 90.80(15) 7_575 . ?
N1 Ru1 N3 90.80(15) . . ?
N2 Ru1 N3 89.05(15) . . ?
N2 Ru1 N3 89.05(15) 7_575 . ?
N4 Ru1 N3 175.3(2) . . ?
O1 N1 Ru1 177.3(6) . . ?
Ru1 N2 H2A 109.5 . . ?
Ru1 N2 H2B 109.5 . . ?
H2A N2 H2B 109.5 . . ?
Ru1 N2 H2C 109.5 . . ?
H2A N2 H2C 109.5 . . ?
H2B N2 H2C 109.5 . . ?
Ru1 N3 H3A 109.5 . . ?
Ru1 N3 H3B 109.5 . . ?
H3A N3 H3B 109.5 . . ?
Ru1 N3 H3C 109.5 . . ?
H3A N3 H3C 109.5 . . ?
H3B N3 H3C 109.5 . . ?
Ru1 N4 H4A 109.5 . . ?
Ru1 N4 H4B 109.5 . . ?
H4A N4 H4B 109.5 . . ?
Ru1 N4 H4C 109.5 . . ?
H4A N4 H4C 109.5 . . ?
H4B N4 H4C 109.5 . . ?

loop_
_geom_bond_atom_site_label_1
_geom_bond_atom_site_label_2
_geom_bond_distance
_geom_bond_site_symmetry_2
_geom_bond_publ_flag
Ru1 N1 1.913(4) 7_575 ?
Ru1 N1 1.913(4) . ?
Ru1 N2 2.087(4) . ?
Ru1 N2 2.087(4) 7_575 ?
Ru1 N4 2.094(5) . ?
Ru1 N3 2.098(5) . ?
N1 O1 1.019(8) . ?
N2 H2A 0.9100 . ?
N2 H2B 0.9100 . ?
N2 H2C 0.9100 . ?
N3 H3A 0.9100 . ?
N3 H3B 0.9100 . ?
N3 H3C 0.9100 . ?
N4 H4A 0.9100 . ?
N4 H4B 0.9100 . ?
N4 H4C 0.9100 . ?
O2 H1O2 0.8200 . ?
